data_7111091
loop_
_publ_author_name
'Schollhammer, Philippe'
'Cabon, Nolwenn'
'P\'etillon, Fran\,cois Y.'
'Talarmin, Jean'
'Muir, Kenneth W.'

_publ_section_title
;
 Hydride transfer reactions in dimolybdenum compounds: a simple route to
 the novel \m-\h1&#x2236;\h1-tetrahydroboride complex
 [Mo2Cp2(\m-SMe)3(\m-BH4)]
;
_journal_issue 21
_journal_name_full 'Chemical Communications'
_journal_page_first 2137
_journal_paper_doi 10.1039/b006457m
_journal_year 2000
_chemical_formula_moiety 'C15 H23 Mo2 N1 S3'
_chemical_formula_sum 'C15 H23 Mo2 N S3'
_chemical_formula_weight 505.40
_chemical_name_systematic
;
 ?
;
_space_group_IT_number 19
_symmetry_cell_setting orthorhombic
_symmetry_space_group_name_Hall 'P 2ac 2ab'
_symmetry_space_group_name_H-M 'P 21 21 21'
_atom_sites_solution_hydrogens geom
_atom_sites_solution_primary direct
_atom_sites_solution_secondary difmap
_audit_creation_method SHELXL-97
_cell_angle_alpha 90.00
_cell_angle_beta 90.00
_cell_angle_gamma 90.00
_cell_formula_units_Z 4
_cell_length_a 10.1071(12)
_cell_length_b 13.1712(17)
_cell_length_c 14.0181(18)
_cell_measurement_reflns_used 25
_cell_measurement_temperature 293(2)
_cell_measurement_theta_max 23.9
_cell_measurement_theta_min 20.9
_cell_volume 1866.1(4)
_computing_cell_refinement 'CAD4 Express (Enraf Nonius, 1994)'
_computing_data_collection 'CAD4 Express (Enraf Nonius, 1994)'
_computing_data_reduction 'XCAD4 (Harms & Wocadlo, 1995)'
_computing_molecular_graphics 'Ortep-3 for Windows (Farrugia, 1997)'
_computing_publication_material 'WinGX publication routines (Farrugia, 1999)'
_computing_structure_refinement 'SHELXL-97 (Sheldrick, 1997)'
_computing_structure_solution 'SHELXS (Sheldrick, 1997)'
_diffrn_ambient_temperature 293(2)
_diffrn_measured_fraction_theta_full 0.999
_diffrn_measured_fraction_theta_max 0.999
_diffrn_measurement_device_type 'Enraf Nonius CAD4'
_diffrn_measurement_method 'non-profiled omega/2theta scans'
_diffrn_radiation_monochromator graphite
_diffrn_radiation_source 'fine-focus sealed tube'
_diffrn_radiation_type MoK\a
_diffrn_radiation_wavelength 0.71073
_diffrn_reflns_av_R_equivalents 0.0510
_diffrn_reflns_av_sigmaI/netI 0.0294
_diffrn_reflns_limit_h_max 1
_diffrn_reflns_limit_h_min -14
_diffrn_reflns_limit_k_max 2
_diffrn_reflns_limit_k_min -18
_diffrn_reflns_limit_l_max 2
_diffrn_reflns_limit_l_min -19
_diffrn_reflns_number 4219
_diffrn_reflns_theta_full 30.40
_diffrn_reflns_theta_max 30.40
_diffrn_reflns_theta_min 2.91
_diffrn_standards_decay_% 0
_diffrn_standards_interval_count 157
_diffrn_standards_interval_time 120
_diffrn_standards_number 3
_exptl_absorpt_coefficient_mu 1.672
_exptl_absorpt_correction_T_max 0.9835
_exptl_absorpt_correction_T_min 0.4049
_exptl_absorpt_correction_type gaussian
_exptl_absorpt_process_details
;
 ?
;
_exptl_crystal_colour red
_exptl_crystal_density_diffrn 1.799
_exptl_crystal_density_method 'not measured'
_exptl_crystal_description plate
_exptl_crystal_F_000 1008
_exptl_crystal_size_max 0.66
_exptl_crystal_size_mid 0.66
_exptl_crystal_size_min 0.01
_refine_diff_density_max 1.327
_refine_diff_density_min -1.752
_refine_diff_density_rms 0.179
_refine_ls_abs_structure_details 'Flack H D (1983), Acta Cryst. A39, 876-881'
_refine_ls_abs_structure_Flack 0.21(12)
_refine_ls_extinction_method none
_refine_ls_goodness_of_fit_ref 1.095
_refine_ls_hydrogen_treatment mixed
_refine_ls_matrix_type full
_refine_ls_number_parameters 209
_refine_ls_number_reflns 3961
_refine_ls_number_restraints 12
_refine_ls_restrained_S_all 1.103
_refine_ls_R_factor_all 0.0732
_refine_ls_R_factor_gt 0.0569
_refine_ls_shift/su_max 0.000
_refine_ls_shift/su_mean 0.000
_refine_ls_structure_factor_coef Fsqd
_refine_ls_weighting_details 'calc w=1/[\s^2^(Fo^2^)+(0.1106P)^2^+0.0000P] where P=(Fo^2^+2Fc^2^)/3'
_refine_ls_weighting_scheme calc
_refine_ls_wR_factor_gt 0.1466
_refine_ls_wR_factor_ref 0.1580
_reflns_number_gt 3296
_reflns_number_total 3961
_reflns_threshold_expression >2sigma(I)
_cod_data_source_file b006457msup1.cif
_cod_data_source_block km0700
_cod_database_code 7111091

loop_
_symmetry_equiv_pos_as_xyz
'x, y, z'
'-x+1/2, -y, z+1/2'
'x+1/2, -y+1/2, -z'
'-x, y+1/2, -z+1/2'

loop_
_atom_site_label
_atom_site_type_symbol
_atom_site_fract_x
_atom_site_fract_y
_atom_site_fract_z
_atom_site_U_iso_or_equiv
_atom_site_adp_type
_atom_site_occupancy
_atom_site_symmetry_multiplicity
_atom_site_calc_flag
_atom_site_refinement_flags
_atom_site_disorder_assembly
_atom_site_disorder_group
Mo1 Mo 0.22554(6) 0.01657(5) 0.45427(4) 0.03837(15) Uani 1 1 d . . .
Mo2 Mo -0.02258(6) 0.02553(5) 0.41726(5) 0.04361(17) Uani 1 1 d . A .
S1 S 0.1412(2) 0.11174(17) 0.31731(14) 0.0503(4) Uani 1 1 d . A .
S2 S 0.0844(2) 0.14810(15) 0.52438(16) 0.0514(5) Uani 1 1 d . A .
S3 S 0.1223(2) -0.10054(16) 0.33884(15) 0.0487(4) Uani 1 1 d . A .
N1A N 0.0695(10) -0.0553(5) 0.5248(5) 0.059(2) Uani 0.51(2) 1 d P A 1
C4A C 0.089(2) -0.1131(16) 0.6056(16) 0.058(5) Uani 0.51(2) 1 d P A 1
H4A H 0.1718 -0.1278 0.6318 0.070 Uiso 0.51(2) 1 calc PR A 1
C5A C -0.047(2) -0.1507(18) 0.6473(16) 0.073(7) Uani 0.51(2) 1 d P A 1
H5A1 H -0.1167 -0.1077 0.6243 0.110 Uiso 0.51(2) 1 calc PR A 1
H5A2 H -0.0443 -0.1480 0.7157 0.110 Uiso 0.51(2) 1 calc PR A 1
H5A3 H -0.0629 -0.2193 0.6271 0.110 Uiso 0.51(2) 1 calc PR A 1
N1B N 0.0695(10) -0.0553(5) 0.5248(5) 0.059(2) Uani 0.49(2) 1 d P A 2
C4B C 0.015(3) -0.1188(15) 0.5832(17) 0.066(6) Uani 0.49(2) 1 d P A 2
H4B H -0.0763 -0.1300 0.5822 0.079 Uiso 0.49(2) 1 calc PR A 2
C5B C 0.104(3) -0.175(2) 0.6540(16) 0.085(9) Uani 0.49(2) 1 d P A 2
H5B1 H 0.1239 -0.2415 0.6299 0.127 Uiso 0.49(2) 1 calc PR A 2
H5B2 H 0.0601 -0.1808 0.7144 0.127 Uiso 0.49(2) 1 calc PR A 2
H5B3 H 0.1852 -0.1377 0.6621 0.127 Uiso 0.49(2) 1 calc PR A 2
C1 C 0.1492(12) 0.2518(8) 0.3299(8) 0.080(3) Uani 1 1 d . . .
H1A H 0.1408 0.2697 0.3960 0.120 Uiso 1 1 calc R A .
H1B H 0.0785 0.2822 0.2942 0.120 Uiso 1 1 calc R . .
H1C H 0.2325 0.2758 0.3060 0.120 Uiso 1 1 calc R . .
C2 C 0.0496(14) 0.1220(10) 0.6512(7) 0.080(3) Uani 1 1 d . . .
H2A H 0.0523 0.0501 0.6622 0.121 Uiso 1 1 calc R A .
H2B H -0.0366 0.1475 0.6672 0.121 Uiso 1 1 calc R . .
H2C H 0.1149 0.1549 0.6902 0.121 Uiso 1 1 calc R . .
C3 C 0.1023(13) -0.2268(7) 0.3876(9) 0.078(3) Uani 1 1 d . . .
H3A H 0.1865 -0.2605 0.3891 0.117 Uiso 1 1 calc R A .
H3B H 0.0422 -0.2648 0.3483 0.117 Uiso 1 1 calc R . .
H3C H 0.0675 -0.2222 0.4511 0.117 Uiso 1 1 calc R . .
C11 C 0.4361(10) -0.0094(15) 0.4084(8) 0.087(4) Uani 1 1 d U A .
H11 H 0.4532 -0.0264 0.3452 0.104 Uiso 1 1 calc R . .
C12 C 0.4354(14) 0.0832(14) 0.4450(19) 0.118(7) Uani 1 1 d . A .
H12 H 0.4503 0.1429 0.4112 0.142 Uiso 1 1 calc R . .
C13 C 0.4102(15) 0.0771(17) 0.5374(17) 0.120(8) Uani 1 1 d . A .
H13 H 0.4070 0.1314 0.5797 0.144 Uiso 1 1 calc R . .
C14 C 0.3898(13) -0.022(2) 0.5599(9) 0.125(9) Uani 1 1 d . A .
H14 H 0.3679 -0.0462 0.6203 0.149 Uiso 1 1 calc R . .
C15 C 0.4053(11) -0.0788(9) 0.4843(14) 0.093(5) Uani 1 1 d . A .
H15 H 0.3980 -0.1491 0.4803 0.112 Uiso 1 1 calc R . .
C21 C -0.1873(13) 0.0039(17) 0.3104(12) 0.121(8) Uani 1 1 d . . .
H21 H -0.1643 -0.0166 0.2491 0.145 Uiso 1 1 calc R A .
C22 C -0.2026(11) 0.1016(14) 0.3414(12) 0.095(4) Uani 1 1 d . A .
H22 H -0.1963 0.1587 0.3025 0.115 Uiso 1 1 calc R . .
C23 C -0.2285(12) 0.1044(12) 0.4365(12) 0.093(5) Uani 1 1 d . . .
H23 H -0.2384 0.1621 0.4740 0.111 Uiso 1 1 calc R A .
C24 C -0.2373(9) 0.0027(15) 0.4673(12) 0.098(5) Uani 1 1 d . A .
H24 H -0.2561 -0.0194 0.5288 0.118 Uiso 1 1 calc R . .
C25 C -0.2125(11) -0.0589(12) 0.3879(14) 0.099(5) Uani 1 1 d U A .
H25 H -0.2129 -0.1295 0.3871 0.118 Uiso 1 1 calc R . .

loop_
_atom_site_aniso_label
_atom_site_aniso_U_11
_atom_site_aniso_U_22
_atom_site_aniso_U_33
_atom_site_aniso_U_23
_atom_site_aniso_U_13
_atom_site_aniso_U_12
Mo1 0.0379(2) 0.0415(3) 0.0357(2) -0.0010(2) -0.0029(2) 0.0028(2)
Mo2 0.0356(3) 0.0430(3) 0.0522(3) -0.0090(3) 0.0024(3) -0.0005(3)
S1 0.0553(10) 0.0529(10) 0.0427(8) 0.0096(8) -0.0051(9) -0.0041(9)
S2 0.0603(11) 0.0429(9) 0.0510(11) -0.0122(8) -0.0042(9) 0.0060(9)
S3 0.0527(10) 0.0465(9) 0.0468(9) -0.0127(8) 0.0043(9) 0.0000(8)
N1A 0.093(5) 0.041(3) 0.044(3) -0.003(3) 0.026(4) 0.008(4)
C4A 0.059(11) 0.056(10) 0.059(11) 0.009(9) 0.008(9) -0.022(9)
C5A 0.078(14) 0.081(14) 0.061(11) 0.020(11) 0.017(10) -0.017(12)
N1B 0.093(5) 0.041(3) 0.044(3) -0.003(3) 0.026(4) 0.008(4)
C4B 0.084(16) 0.046(8) 0.069(12) 0.002(9) 0.016(13) -0.022(11)
C5B 0.13(2) 0.076(14) 0.048(10) 0.019(11) 0.003(14) -0.001(16)
C1 0.113(9) 0.050(5) 0.078(6) 0.017(5) 0.018(7) -0.008(6)
C2 0.095(8) 0.094(8) 0.052(5) -0.030(6) 0.008(6) 0.001(7)
C3 0.106(9) 0.040(4) 0.088(7) -0.015(5) 0.004(7) -0.005(5)
C11 0.042(4) 0.154(11) 0.064(5) -0.013(7) 0.009(4) 0.020(6)
C12 0.059(6) 0.098(11) 0.20(2) 0.043(13) -0.055(11) -0.027(7)
C13 0.064(7) 0.142(17) 0.153(16) -0.093(16) -0.046(10) 0.014(9)
C14 0.077(8) 0.24(3) 0.055(6) 0.030(11) -0.033(6) -0.043(13)
C15 0.061(6) 0.060(6) 0.158(14) 0.008(8) -0.038(8) 0.017(5)
C21 0.069(7) 0.19(2) 0.108(10) -0.076(13) -0.044(8) 0.031(11)
C22 0.054(6) 0.124(12) 0.107(10) 0.009(11) -0.011(7) 0.030(7)
C23 0.057(6) 0.104(9) 0.118(10) -0.053(9) -0.003(7) 0.032(6)
C24 0.030(3) 0.147(14) 0.118(10) 0.026(11) 0.016(5) 0.006(6)
C25 0.047(5) 0.090(8) 0.159(12) -0.020(9) -0.025(7) -0.021(5)

loop_
_atom_type_symbol
_atom_type_description
_atom_type_scat_dispersion_real
_atom_type_scat_dispersion_imag
_atom_type_scat_source
C C 0.0033 0.0016 'International Tables Vol C Tables 4.2.6.8 and 6.1.1.4'
H H 0.0000 0.0000 'International Tables Vol C Tables 4.2.6.8 and 6.1.1.4'
Mo Mo -1.6832 0.6857 'International Tables Vol C Tables 4.2.6.8 and 6.1.1.4'
N N 0.0061 0.0033 'International Tables Vol C Tables 4.2.6.8 and 6.1.1.4'
S S 0.1246 0.1234 'International Tables Vol C Tables 4.2.6.8 and 6.1.1.4'

loop_
_geom_angle_atom_site_label_1
_geom_angle_atom_site_label_2
_geom_angle_atom_site_label_3
_geom_angle
N1A Mo1 C15 105.6(5)
N1A Mo1 C11 141.4(5)
C15 Mo1 C11 37.3(5)
N1A Mo1 C14 98.1(5)
C15 Mo1 C14 33.5(7)
C11 Mo1 C14 57.5(5)
N1A Mo1 C12 153.7(6)
C15 Mo1 C12 58.6(5)
C11 Mo1 C12 33.8(7)
C14 Mo1 C12 56.7(6)
N1A Mo1 C13 121.4(7)
C15 Mo1 C13 56.8(6)
C11 Mo1 C13 55.9(5)
C14 Mo1 C13 34.2(8)
C12 Mo1 C13 33.1(7)
N1A Mo1 S1 109.9(3)
C15 Mo1 S1 135.6(5)
C11 Mo1 S1 100.6(4)
C14 Mo1 S1 151.3(5)
C12 Mo1 S1 94.7(5)
C13 Mo1 S1 119.6(7)
N1A Mo1 S2 72.0(2)
C15 Mo1 S2 142.2(5)
C11 Mo1 S2 140.6(5)
C14 Mo1 S2 108.7(6)
C12 Mo1 S2 106.9(6)
C13 Mo1 S2 91.4(4)
S1 Mo1 S2 75.50(8)
N1A Mo1 S3 73.0(2)
C15 Mo1 S3 96.6(4)
C11 Mo1 S3 96.8(4)
C14 Mo1 S3 126.4(7)
C12 Mo1 S3 126.3(7)
C13 Mo1 S3 151.3(4)
S1 Mo1 S3 70.02(8)
S2 Mo1 S3 117.32(8)
N1A Mo1 Mo2 51.5(2)
C15 Mo1 Mo2 148.6(3)
C11 Mo1 Mo2 151.0(3)
C14 Mo1 Mo2 148.5(4)
C12 Mo1 Mo2 150.9(4)
C13 Mo1 Mo2 149.9(4)
S1 Mo1 Mo2 58.45(6)
S2 Mo1 Mo2 58.60(6)
S3 Mo1 Mo2 58.82(5)
N1A Mo2 C25 105.2(5)
N1A Mo2 C21 138.7(7)
C25 Mo2 C21 35.8(6)
N1A Mo2 C24 97.8(5)
C25 Mo2 C24 35.8(6)
C21 Mo2 C24 59.3(6)
N1A Mo2 C22 154.8(5)
C25 Mo2 C22 57.7(6)
C21 Mo2 C22 34.6(6)
C24 Mo2 C22 57.3(6)
N1A Mo2 C23 123.0(5)
C25 Mo2 C23 58.9(6)
C21 Mo2 C23 58.5(5)
C24 Mo2 C23 35.4(6)
C22 Mo2 C23 33.8(6)
N1A Mo2 S1 110.6(3)
C25 Mo2 S1 134.4(5)
C21 Mo2 S1 100.2(6)
C24 Mo2 S1 150.8(4)
C22 Mo2 S1 93.8(4)
C23 Mo2 S1 117.5(5)
N1A Mo2 S2 72.2(2)
C25 Mo2 S2 144.1(5)
C21 Mo2 S2 144.4(5)
C24 Mo2 S2 108.4(5)
C22 Mo2 S2 109.9(5)
C23 Mo2 S2 91.7(3)
S1 Mo2 S2 75.37(7)
N1A Mo2 S3 73.2(2)
C25 Mo2 S3 95.3(4)
C21 Mo2 S3 93.3(4)
C24 Mo2 S3 127.3(5)
C22 Mo2 S3 123.2(4)
C23 Mo2 S3 151.1(3)
S1 Mo2 S3 69.91(8)
S2 Mo2 S3 116.92(8)
N1A Mo2 Mo1 52.3(2)
C25 Mo2 Mo1 147.8(4)
C21 Mo2 Mo1 148.2(4)
C24 Mo2 Mo1 148.8(4)
C22 Mo2 Mo1 151.0(4)
C23 Mo2 Mo1 150.1(3)
S1 Mo2 Mo1 58.38(5)
S2 Mo2 Mo1 58.39(5)
S3 Mo2 Mo1 58.64(5)
C1 S1 Mo1 114.8(4)
C1 S1 Mo2 115.9(4)
Mo1 S1 Mo2 63.18(5)
C2 S2 Mo1 111.5(4)
C2 S2 Mo2 112.5(4)
Mo1 S2 Mo2 63.01(5)
C3 S3 Mo1 112.0(4)
C3 S3 Mo2 112.5(4)
Mo1 S3 Mo2 62.54(5)
C4A N1A Mo2 161.6(12)
C4A N1A Mo1 121.9(12)
Mo2 N1A Mo1 76.2(2)
N1A C4A C5A 110.4(19)
C12 C11 C15 107.4(14)
C12 C11 Mo1 75.2(8)
C15 C11 Mo1 71.4(6)
C13 C12 C11 108.9(17)
C13 C12 Mo1 75.1(10)
C11 C12 Mo1 71.0(7)
C12 C13 C14 108.4(16)
C12 C13 Mo1 71.8(8)
C14 C13 Mo1 70.6(8)
C15 C14 C13 110.0(15)
C15 C14 Mo1 71.8(6)
C13 C14 Mo1 75.2(10)
C14 C15 C11 105.2(13)
C14 C15 Mo1 74.7(9)
C11 C15 Mo1 71.4(6)
C22 C21 C25 107.0(14)
C22 C21 Mo2 75.8(8)
C25 C21 Mo2 72.0(7)
C23 C22 C21 111.0(18)
C23 C22 Mo2 73.4(8)
C21 C22 Mo2 69.6(7)
C22 C23 C24 106.7(14)
C22 C23 Mo2 72.8(7)
C24 C23 Mo2 70.7(6)
C25 C24 C23 107.2(14)
C25 C24 Mo2 70.4(6)
C23 C24 Mo2 73.9(7)
C21 C25 C24 108.0(14)
C21 C25 Mo2 72.1(7)
C24 C25 Mo2 73.8(7)

loop_
_geom_bond_atom_site_label_1
_geom_bond_atom_site_label_2
_geom_bond_distance
Mo1 N1A 2.089(8)
Mo1 C15 2.249(10)
Mo1 C11 2.249(10)
Mo1 C14 2.282(13)
Mo1 C12 2.300(13)
Mo1 C13 2.340(13)
Mo1 S1 2.446(2)
Mo1 S2 2.450(2)
Mo1 S3 2.467(2)
Mo1 Mo2 2.5636(9)
Mo2 N1A 2.067(8)
Mo2 C25 2.256(10)
Mo2 C21 2.257(11)
Mo2 C24 2.300(10)
Mo2 C22 2.334(12)
Mo2 C23 2.341(10)
Mo2 S1 2.448(2)
Mo2 S2 2.456(2)
Mo2 S3 2.472(2)
S1 C1 1.854(10)
S2 C2 1.844(11)
S3 C3 1.809(11)
N1A C4A 1.38(2)
C4A C5A 1.58(3)
C4B C5B 1.54(4)
C11 C12 1.32(3)
C11 C15 1.44(2)
C12 C13 1.32(3)
C13 C14 1.36(3)
C14 C15 1.31(2)
C21 C22 1.37(2)
C21 C25 1.39(2)
C22 C23 1.36(2)
C23 C24 1.41(2)
C24 C25 1.40(2)

loop_
_geom_torsion_atom_site_label_1
_geom_torsion_atom_site_label_2
_geom_torsion_atom_site_label_3
_geom_torsion_atom_site_label_4
_geom_torsion
C15 Mo1 Mo2 N1A 49.8(10)
C11 Mo1 Mo2 N1A 128.6(10)
C14 Mo1 Mo2 N1A -17.3(14)
C12 Mo1 Mo2 N1A -157.9(14)
C13 Mo1 Mo2 N1A -87.5(15)
S1 Mo1 Mo2 N1A 177.0(3)
S2 Mo1 Mo2 N1A -91.3(2)
S3 Mo1 Mo2 N1A 92.5(3)
N1A Mo1 Mo2 C25 -52.7(10)
C15 Mo1 Mo2 C25 -2.8(14)
C11 Mo1 Mo2 C25 76.0(14)
C14 Mo1 Mo2 C25 -70.0(17)
C12 Mo1 Mo2 C25 149.5(17)
C13 Mo1 Mo2 C25 -140.1(16)
S1 Mo1 Mo2 C25 124.3(9)
S2 Mo1 Mo2 C25 -143.9(9)
S3 Mo1 Mo2 C25 39.9(9)
N1A Mo1 Mo2 C21 -123.7(12)
C15 Mo1 Mo2 C21 -73.9(15)
C11 Mo1 Mo2 C21 5.0(16)
C14 Mo1 Mo2 C21 -141.0(18)
C12 Mo1 Mo2 C21 78.4(18)
C13 Mo1 Mo2 C21 148.8(17)
S1 Mo1 Mo2 C21 53.3(11)
S2 Mo1 Mo2 C21 145.0(11)
S3 Mo1 Mo2 C21 -31.1(11)
N1A Mo1 Mo2 C24 18.9(10)
C15 Mo1 Mo2 C24 68.7(14)
C11 Mo1 Mo2 C24 147.5(15)
C14 Mo1 Mo2 C24 1.5(17)
C12 Mo1 Mo2 C24 -139.0(17)
C13 Mo1 Mo2 C24 -68.6(17)
S1 Mo1 Mo2 C24 -164.2(10)
S2 Mo1 Mo2 C24 -72.4(10)
S3 Mo1 Mo2 C24 111.4(10)
N1A Mo1 Mo2 C22 164.6(9)
C15 Mo1 Mo2 C22 -145.6(13)
C11 Mo1 Mo2 C22 -66.8(14)
C14 Mo1 Mo2 C22 147.2(17)
C12 Mo1 Mo2 C22 6.7(17)
C13 Mo1 Mo2 C22 77.1(18)
S1 Mo1 Mo2 C22 -18.5(9)
S2 Mo1 Mo2 C22 73.3(9)
S3 Mo1 Mo2 C22 -102.9(9)
N1A Mo1 Mo2 C23 92.1(10)
C15 Mo1 Mo2 C23 141.9(13)
C11 Mo1 Mo2 C23 -139.3(14)
C14 Mo1 Mo2 C23 74.8(17)
C12 Mo1 Mo2 C23 -65.8(19)
C13 Mo1 Mo2 C23 4.6(18)
S1 Mo1 Mo2 C23 -90.9(10)
S2 Mo1 Mo2 C23 0.8(10)
S3 Mo1 Mo2 C23 -175.4(10)
N1A Mo1 Mo2 S1 -177.0(2)
C15 Mo1 Mo2 S1 -127.1(10)
C11 Mo1 Mo2 S1 -48.3(10)
C14 Mo1 Mo2 S1 165.7(14)
C12 Mo1 Mo2 S1 25.1(14)
C13 Mo1 Mo2 S1 95.6(15)
S2 Mo1 Mo2 S1 91.75(9)
S3 Mo1 Mo2 S1 -84.42(9)
N1A Mo1 Mo2 S2 91.3(2)
C15 Mo1 Mo2 S2 141.1(10)
C11 Mo1 Mo2 S2 -140.1(10)
C14 Mo1 Mo2 S2 74.0(14)
C12 Mo1 Mo2 S2 -66.6(14)
C13 Mo1 Mo2 S2 3.8(15)
S1 Mo1 Mo2 S2 -91.75(9)
S3 Mo1 Mo2 S2 -176.18(9)
N1A Mo1 Mo2 S3 -92.5(3)
C15 Mo1 Mo2 S3 -42.7(10)
C11 Mo1 Mo2 S3 36.1(10)
C14 Mo1 Mo2 S3 -109.9(14)
C12 Mo1 Mo2 S3 109.6(14)
C13 Mo1 Mo2 S3 180.0(15)
S1 Mo1 Mo2 S3 84.42(9)
S2 Mo1 Mo2 S3 176.18(9)
N1A Mo1 S1 C1 110.3(5)
C15 Mo1 S1 C1 -108.6(6)
C11 Mo1 S1 C1 -93.8(6)
C14 Mo1 S1 C1 -56.7(14)
C12 Mo1 S1 C1 -60.3(8)
C13 Mo1 S1 C1 -37.2(6)
S2 Mo1 S1 C1 46.0(4)
S3 Mo1 S1 C1 172.7(4)
Mo2 Mo1 S1 C1 107.8(4)
N1A Mo1 S1 Mo2 2.5(2)
C15 Mo1 S1 Mo2 143.6(5)
C11 Mo1 S1 Mo2 158.4(5)
C14 Mo1 S1 Mo2 -164.4(13)
C12 Mo1 S1 Mo2 -168.0(6)
C13 Mo1 S1 Mo2 -145.0(5)
S2 Mo1 S1 Mo2 -61.79(6)
S3 Mo1 S1 Mo2 64.97(7)
N1A Mo2 S1 C1 -108.7(5)
C25 Mo2 S1 C1 111.9(7)
C21 Mo2 S1 C1 99.3(6)
C24 Mo2 S1 C1 57.0(11)
C22 Mo2 S1 C1 65.0(6)
C23 Mo2 S1 C1 39.7(6)
S2 Mo2 S1 C1 -44.5(5)
S3 Mo2 S1 C1 -170.9(5)
Mo1 Mo2 S1 C1 -106.1(5)
N1A Mo2 S1 Mo1 -2.6(2)
C25 Mo2 S1 Mo1 -142.0(5)
C21 Mo2 S1 Mo1 -154.6(5)
C24 Mo2 S1 Mo1 163.1(10)
C22 Mo2 S1 Mo1 171.1(4)
C23 Mo2 S1 Mo1 145.8(4)
S2 Mo2 S1 Mo1 61.61(6)
S3 Mo2 S1 Mo1 -64.81(7)
N1A Mo1 S2 C2 49.8(5)
C15 Mo1 S2 C2 -42.6(8)
C11 Mo1 S2 C2 -104.2(7)
C14 Mo1 S2 C2 -42.9(7)
C12 Mo1 S2 C2 -102.7(7)
C13 Mo1 S2 C2 -72.9(9)
S1 Mo1 S2 C2 166.8(5)
S3 Mo1 S2 C2 108.8(5)
Mo2 Mo1 S2 C2 105.2(5)
N1A Mo1 S2 Mo2 -55.4(3)
C15 Mo1 S2 Mo2 -147.7(6)
C11 Mo1 S2 Mo2 150.6(5)
C14 Mo1 S2 Mo2 -148.0(5)
C12 Mo1 S2 Mo2 152.2(6)
C13 Mo1 S2 Mo2 -178.1(7)
S1 Mo1 S2 Mo2 61.62(6)
S3 Mo1 S2 Mo2 3.68(9)
N1A Mo2 S2 C2 -47.3(5)
C25 Mo2 S2 C2 44.2(9)
C21 Mo2 S2 C2 107.8(10)
C24 Mo2 S2 C2 45.1(7)
C22 Mo2 S2 C2 106.1(6)
C23 Mo2 S2 C2 76.9(7)
S1 Mo2 S2 C2 -165.1(5)
S3 Mo2 S2 C2 -107.2(5)
Mo1 Mo2 S2 C2 -103.5(5)
N1A Mo2 S2 Mo1 56.2(2)
C25 Mo2 S2 Mo1 147.7(8)
C21 Mo2 S2 Mo1 -148.7(9)
C24 Mo2 S2 Mo1 148.6(4)
C22 Mo2 S2 Mo1 -150.4(4)
C23 Mo2 S2 Mo1 -179.6(5)
S1 Mo2 S2 Mo1 -61.60(6)
S3 Mo2 S2 Mo1 -3.66(9)
N1A Mo1 S3 C3 -50.0(5)
C15 Mo1 S3 C3 54.3(6)
C11 Mo1 S3 C3 91.9(6)
C14 Mo1 S3 C3 37.6(6)
C12 Mo1 S3 C3 109.9(7)
C13 Mo1 S3 C3 75.2(16)
S1 Mo1 S3 C3 -169.3(5)
S2 Mo1 S3 C3 -108.5(4)
Mo2 Mo1 S3 C3 -104.8(4)
N1A Mo1 S3 Mo2 54.9(2)
C15 Mo1 S3 Mo2 159.2(5)
C11 Mo1 S3 Mo2 -163.3(4)
C14 Mo1 S3 Mo2 142.4(4)
C12 Mo1 S3 Mo2 -145.3(5)
C13 Mo1 S3 Mo2 -180.0(15)
S1 Mo1 S3 Mo2 -64.48(7)
S2 Mo1 S3 Mo2 -3.67(9)
N1A Mo2 S3 C3 48.3(5)
C25 Mo2 S3 C3 -56.0(7)
C21 Mo2 S3 C3 -91.9(7)
C24 Mo2 S3 C3 -38.7(7)
C22 Mo2 S3 C3 -110.4(7)
C23 Mo2 S3 C3 -80.8(11)
S1 Mo2 S3 C3 168.4(5)
S2 Mo2 S3 C3 107.6(4)
Mo1 Mo2 S3 C3 104.0(4)
N1A Mo2 S3 Mo1 -55.6(3)
C25 Mo2 S3 Mo1 -160.0(5)
C21 Mo2 S3 Mo1 164.2(6)
C24 Mo2 S3 Mo1 -142.6(5)
C22 Mo2 S3 Mo1 145.6(5)
C23 Mo2 S3 Mo1 175.2(10)
S1 Mo2 S3 Mo1 64.48(6)
S2 Mo2 S3 Mo1 3.65(9)
C25 Mo2 N1A C4A -36(3)
C21 Mo2 N1A C4A -52(4)
C24 Mo2 N1A C4A 0(3)
C22 Mo2 N1A C4A 8(4)
C23 Mo2 N1A C4A 27(4)
S1 Mo2 N1A C4A 173(3)
S2 Mo2 N1A C4A 107(3)
S3 Mo2 N1A C4A -127(3)
Mo1 Mo2 N1A C4A 170(3)
C25 Mo2 N1A Mo1 154.0(5)
C21 Mo2 N1A Mo1 138.4(6)
C24 Mo2 N1A Mo1 -170.3(5)
C22 Mo2 N1A Mo1 -162.4(11)
C23 Mo2 N1A Mo1 -143.5(5)
S1 Mo2 N1A Mo1 2.8(2)
S2 Mo2 N1A Mo1 -63.40(16)
S3 Mo2 N1A Mo1 62.99(14)
C15 Mo1 N1A C4A 28.1(14)
C11 Mo1 N1A C4A 41.0(14)
C14 Mo1 N1A C4A -5.4(15)
C12 Mo1 N1A C4A -20.8(19)
C13 Mo1 N1A C4A -32.3(14)
S1 Mo1 N1A C4A -179.1(12)
S2 Mo1 N1A C4A -112.5(12)
S3 Mo1 N1A C4A 120.3(12)
Mo2 Mo1 N1A C4A -176.3(13)
C15 Mo1 N1A Mo2 -155.6(5)
C11 Mo1 N1A Mo2 -142.7(6)
C14 Mo1 N1A Mo2 171.0(7)
C12 Mo1 N1A Mo2 155.5(13)
C13 Mo1 N1A Mo2 144.1(5)
S1 Mo1 N1A Mo2 -2.8(2)
S2 Mo1 N1A Mo2 63.80(15)
S3 Mo1 N1A Mo2 -63.35(16)
Mo2 N1A C4A C5A 7(5)
Mo1 N1A C4A C5A 175.7(12)
N1A Mo1 C11 C12 -135.5(12)
C15 Mo1 C11 C12 -114.6(13)
C14 Mo1 C11 C12 -77.4(13)
C13 Mo1 C11 C12 -36.2(11)
S1 Mo1 C11 C12 82.5(11)
S2 Mo1 C11 C12 2.6(14)
S3 Mo1 C11 C12 153.4(11)
Mo2 Mo1 C11 C12 122.9(12)
N1A Mo1 C11 C15 -20.9(12)
C14 Mo1 C11 C15 37.2(10)
C12 Mo1 C11 C15 114.6(13)
C13 Mo1 C11 C15 78.4(11)
S1 Mo1 C11 C15 -162.9(8)
S2 Mo1 C11 C15 117.2(10)
S3 Mo1 C11 C15 -92.0(9)
Mo2 Mo1 C11 C15 -122.5(9)
C15 C11 C12 C13 1.5(15)
Mo1 C11 C12 C13 66.1(12)
C15 C11 C12 Mo1 -64.6(7)
N1A Mo1 C12 C13 -18(2)
C15 Mo1 C12 C13 -76.3(13)
C11 Mo1 C12 C13 -116.5(16)
C14 Mo1 C12 C13 -36.5(13)
S1 Mo1 C12 C13 141.5(13)
S2 Mo1 C12 C13 65.2(13)
S3 Mo1 C12 C13 -150.0(13)
Mo2 Mo1 C12 C13 120.2(12)
N1A Mo1 C12 C11 98.4(18)
C15 Mo1 C12 C11 40.2(9)
C14 Mo1 C12 C11 80.0(11)
C13 Mo1 C12 C11 116.5(16)
S1 Mo1 C12 C11 -102.0(10)
S2 Mo1 C12 C11 -178.3(9)
S3 Mo1 C12 C11 -33.5(13)
Mo2 Mo1 C12 C11 -123.3(10)
C11 C12 C13 C14 -2.0(18)
Mo1 C12 C13 C14 61.4(12)
C11 C12 C13 Mo1 -63.4(10)
N1A Mo1 C13 C12 170.7(12)
C15 Mo1 C13 C12 82.1(13)
C11 Mo1 C13 C12 36.9(11)
C14 Mo1 C13 C12 117.9(17)
S1 Mo1 C13 C12 -45.6(14)
S2 Mo1 C13 C12 -119.6(13)
S3 Mo1 C13 C12 57(2)
Mo2 Mo1 C13 C12 -122.9(11)
N1A Mo1 C13 C14 52.8(13)
C15 Mo1 C13 C14 -35.9(10)
C11 Mo1 C13 C14 -81.0(11)
C12 Mo1 C13 C14 -117.9(17)
S1 Mo1 C13 C14 -163.5(11)
S2 Mo1 C13 C14 122.4(12)
S3 Mo1 C13 C14 -61(2)
Mo2 Mo1 C13 C14 119.2(11)
C12 C13 C14 C15 1.8(19)
Mo1 C13 C14 C15 64.0(10)
C12 C13 C14 Mo1 -62.2(12)
N1A Mo1 C14 C15 106.0(10)
C11 Mo1 C14 C15 -41.6(9)
C12 Mo1 C14 C15 -82.1(12)
C13 Mo1 C14 C15 -117.3(15)
S1 Mo1 C14 C15 -86.3(19)
S2 Mo1 C14 C15 179.7(10)
S3 Mo1 C14 C15 31.2(12)
Mo2 Mo1 C14 C15 119.7(10)
N1A Mo1 C14 C13 -136.6(12)
C15 Mo1 C14 C13 117.3(15)
C11 Mo1 C14 C13 75.7(11)
C12 Mo1 C14 C13 35.3(11)
S1 Mo1 C14 C13 31(2)
S2 Mo1 C14 C13 -63.0(12)
S3 Mo1 C14 C13 148.6(12)
Mo2 Mo1 C14 C13 -123.0(11)
C13 C14 C15 C11 -0.8(16)
Mo1 C14 C15 C11 65.3(8)
C13 C14 C15 Mo1 -66.1(12)
C12 C11 C15 C14 -0.4(14)
Mo1 C11 C15 C14 -67.6(9)
C12 C11 C15 Mo1 67.2(9)
N1A Mo1 C15 C14 -81.0(11)
C11 Mo1 C15 C14 112.3(13)
C12 Mo1 C15 C14 76.0(13)
C13 Mo1 C15 C14 36.6(11)
S1 Mo1 C15 C14 136.8(11)
S2 Mo1 C15 C14 -0.5(15)
S3 Mo1 C15 C14 -155.2(11)
Mo2 Mo1 C15 C14 -119.4(11)
N1A Mo1 C15 C11 166.6(8)
C14 Mo1 C15 C11 -112.3(13)
C12 Mo1 C15 C11 -36.3(10)
C13 Mo1 C15 C11 -75.7(10)
S1 Mo1 C15 C11 24.5(11)
S2 Mo1 C15 C11 -112.8(10)
S3 Mo1 C15 C11 92.5(9)
Mo2 Mo1 C15 C11 128.3(8)
N1A Mo2 C21 C22 139.8(10)
C25 Mo2 C21 C22 113.5(14)
C24 Mo2 C21 C22 75.7(11)
C23 Mo2 C21 C22 34.2(11)
S1 Mo2 C21 C22 -81.9(11)
S2 Mo2 C21 C22 -2.8(17)
S3 Mo2 C21 C22 -152.1(11)
Mo1 Mo2 C21 C22 -125.8(9)
N1A Mo2 C21 C25 26.3(13)
C24 Mo2 C21 C25 -37.8(10)
C22 Mo2 C21 C25 -113.5(14)
C23 Mo2 C21 C25 -79.3(11)
S1 Mo2 C21 C25 164.6(9)
S2 Mo2 C21 C25 -116.3(12)
S3 Mo2 C21 C25 94.5(9)
Mo1 Mo2 C21 C25 120.7(10)
C25 C21 C22 C23 3.8(15)
Mo2 C21 C22 C23 -62.0(10)
C25 C21 C22 Mo2 65.8(8)
N1A Mo2 C22 C23 29.2(19)
C25 Mo2 C22 C23 81.2(12)
C21 Mo2 C22 C23 120.7(17)
C24 Mo2 C22 C23 38.5(11)
S1 Mo2 C22 C23 -136.9(11)
S2 Mo2 C22 C23 -61.1(12)
S3 Mo2 C22 C23 154.7(9)
Mo1 Mo2 C22 C23 -121.2(10)
N1A Mo2 C22 C21 -91.5(16)
C25 Mo2 C22 C21 -39.5(11)
C24 Mo2 C22 C21 -82.2(13)
C23 Mo2 C22 C21 -120.7(17)
S1 Mo2 C22 C21 102.4(12)
S2 Mo2 C22 C21 178.3(11)
S3 Mo2 C22 C21 34.0(13)
Mo1 Mo2 C22 C21 118.1(12)
C21 C22 C23 C24 -3.3(15)
Mo2 C22 C23 C24 -63.0(8)
C21 C22 C23 Mo2 59.7(10)
N1A Mo2 C23 C22 -165.7(10)
C25 Mo2 C23 C22 -77.2(11)
C21 Mo2 C23 C22 -35.0(12)
C24 Mo2 C23 C22 -115.2(14)
S1 Mo2 C23 C22 50.2(12)
S2 Mo2 C23 C22 124.5(11)
S3 Mo2 C23 C22 -47.9(18)
Mo1 Mo2 C23 C22 123.8(10)
N1A Mo2 C23 C24 -50.4(11)
C25 Mo2 C23 C24 38.1(10)
C21 Mo2 C23 C24 80.3(11)
C22 Mo2 C23 C24 115.2(14)
S1 Mo2 C23 C24 165.4(9)
S2 Mo2 C23 C24 -120.2(9)
S3 Mo2 C23 C24 67.3(15)
Mo1 Mo2 C23 C24 -120.9(10)
C22 C23 C24 C25 1.5(14)
Mo2 C23 C24 C25 -62.9(7)
C22 C23 C24 Mo2 64.4(9)
N1A Mo2 C24 C25 -105.3(10)
C21 Mo2 C24 C25 37.9(10)
C22 Mo2 C24 C25 78.7(10)
C23 Mo2 C24 C25 115.4(14)
S1 Mo2 C24 C25 88.2(14)
S2 Mo2 C24 C25 -179.1(9)
S3 Mo2 C24 C25 -30.5(11)
Mo1 Mo2 C24 C25 -120.3(10)
N1A Mo2 C24 C23 139.3(9)
C25 Mo2 C24 C23 -115.4(14)
C21 Mo2 C24 C23 -77.6(11)
C22 Mo2 C24 C23 -36.7(9)
S1 Mo2 C24 C23 -27.3(16)
S2 Mo2 C24 C23 65.5(9)
S3 Mo2 C24 C23 -145.9(8)
Mo1 Mo2 C24 C23 124.3(9)
C22 C21 C25 C24 -2.7(14)
Mo2 C21 C25 C24 65.6(8)
C22 C21 C25 Mo2 -68.4(9)
C23 C24 C25 C21 0.8(14)
Mo2 C24 C25 C21 -64.5(8)
C23 C24 C25 Mo2 65.3(9)
N1A Mo2 C25 C21 -162.3(9)
C24 Mo2 C25 C21 115.6(14)
C22 Mo2 C25 C21 38.0(9)
C23 Mo2 C25 C21 78.0(11)
S1 Mo2 C25 C21 -21.4(12)
S2 Mo2 C25 C21 117.1(10)
S3 Mo2 C25 C21 -88.3(9)
Mo1 Mo2 C25 C21 -121.7(10)
N1A Mo2 C25 C24 82.1(10)
C21 Mo2 C25 C24 -115.6(14)
C22 Mo2 C25 C24 -77.6(10)
C23 Mo2 C25 C24 -37.6(10)
S1 Mo2 C25 C24 -137.0(9)
S2 Mo2 C25 C24 1.5(14)
S3 Mo2 C25 C24 156.1(9)
Mo1 Mo2 C25 C24 122.7(9)
